data_7035145
loop_
_publ_author_name
'Guo, Bing'
'Zhang, Xiao'
'Yu, Jie-Hui'
'Xu, Ji-Qing'

_publ_section_title
;
 New organically templated thiocyanatocadmates and chlorocuprate(ii):
 synthesis and structural characterization.
;
_journal_issue 25
_journal_name_full 'Dalton transactions (Cambridge, England : 2003)'
_journal_page_first 11470
_journal_page_last 11481
_journal_paper_doi 10.1039/c5dt01355k
_journal_volume 44
_journal_year 2015
_chemical_formula_sum 'C10 H12 Cd Cl0 N4 O2 S2'
_chemical_formula_weight 396.76
_chemical_name_systematic
; 
 ? 
;
_space_group_IT_number 14
_symmetry_cell_setting monoclinic
_symmetry_space_group_name_Hall '-P 2ybc'
_symmetry_space_group_name_H-M 'P 1 21/c 1'
_atom_sites_solution_hydrogens geom
_atom_sites_solution_primary direct
_atom_sites_solution_secondary difmap
_audit_creation_method SHELXL-97
_audit_update_record
;
2015-04-07 deposited with the CCDC.
2015-05-13 downloaded from the CCDC.
;
_cell_angle_alpha 90.00
_cell_angle_beta 103.624(4)
_cell_angle_gamma 90.00
_cell_formula_units_Z 4
_cell_length_a 11.1025(7)
_cell_length_b 10.9745(5)
_cell_length_c 12.9968(6)
_cell_measurement_temperature 293(2)
_cell_volume 1539.03(14)
_computing_cell_refinement 'Bruker SMAR'
_computing_data_collection 'Bruker SMAR'
_computing_data_reduction 'Bruker SMAR'
_computing_publication_material 'Bruker SHELXTL'
_computing_structure_refinement 'SHELXL-97 (Sheldrick, 1997)'
_computing_structure_solution 'SHELXS-97 (Sheldrick, 1990)'
_diffrn_ambient_temperature 293(2)
_diffrn_detector_area_resol_mean 9.00cm
_diffrn_measured_fraction_theta_full 0.998
_diffrn_measured_fraction_theta_max 0.998
_diffrn_measurement_device_type 'CCD area detector'
_diffrn_measurement_method 'phi and omega scans'
_diffrn_radiation_monochromator graphite
_diffrn_radiation_source 'fine-focus sealed tube'
_diffrn_radiation_type MoK\a
_diffrn_radiation_wavelength 0.71073
_diffrn_reflns_av_R_equivalents 0.0212
_diffrn_reflns_av_sigmaI/netI 0.0172
_diffrn_reflns_limit_h_max 13
_diffrn_reflns_limit_h_min -8
_diffrn_reflns_limit_k_max 13
_diffrn_reflns_limit_k_min -12
_diffrn_reflns_limit_l_max 15
_diffrn_reflns_limit_l_min -15
_diffrn_reflns_number 8461
_diffrn_reflns_theta_full 25.02
_diffrn_reflns_theta_max 25.02
_diffrn_reflns_theta_min 1.89
_diffrn_standards_decay_% none
_diffrn_standards_interval_count none
_diffrn_standards_interval_time none
_diffrn_standards_number none
_exptl_absorpt_coefficient_mu 1.692
_exptl_absorpt_correction_T_max 0.859
_exptl_absorpt_correction_T_min 0.816
_exptl_absorpt_correction_type empirical
_exptl_absorpt_process_details SADABS
_exptl_crystal_colour Colorless
_exptl_crystal_density_diffrn 1.712
_exptl_crystal_density_method 'not measured'
_exptl_crystal_description Needle
_exptl_crystal_F_000 784
_exptl_crystal_size_max 0.12
_exptl_crystal_size_mid 0.11
_exptl_crystal_size_min 0.09
_refine_diff_density_max 0.389
_refine_diff_density_min -0.311
_refine_diff_density_rms 0.050
_refine_ls_extinction_method none
_refine_ls_goodness_of_fit_ref 1.050
_refine_ls_hydrogen_treatment constr
_refine_ls_matrix_type full
_refine_ls_number_parameters 172
_refine_ls_number_reflns 2713
_refine_ls_number_restraints 0
_refine_ls_restrained_S_all 1.050
_refine_ls_R_factor_all 0.0296
_refine_ls_R_factor_gt 0.0221
_refine_ls_shift/su_max 0.001
_refine_ls_shift/su_mean 0.000
_refine_ls_structure_factor_coef Fsqd
_refine_ls_weighting_details 'calc w=1/[\s^2^(Fo^2^)+(0.0202P)^2^+1.0174P] where P=(Fo^2^+2Fc^2^)/3'
_refine_ls_weighting_scheme calc
_refine_ls_wR_factor_gt 0.0502
_refine_ls_wR_factor_ref 0.0547
_reflns_number_gt 2273
_reflns_number_total 2713
_reflns_threshold_expression >2sigma(I)
_cod_data_source_file c5dt01355k2.cif
_cod_data_source_block 4
_cod_depositor_comments
;
The following automatic conversions were performed:

'_symmetry_cell_setting' value 'Monoclinic' changed to 'monoclinic'
according to
/usr/data/users/saulius/crontab/automatic-downloads/rss-feeds/RSC/lib/dictionaries/cif_core.dic
dictionary named 'cif_core.dic' version 2.4.2 from 2011-04-26.

Automatic conversion script
Id: cif_fix_values 3271 2015-04-21 07:52:19Z andrius 

 Adding full bibliography for 7035142--7035147.cif.
;
_cod_original_sg_symbol_H-M P2(1)/c
_cod_database_code 7035145

loop_
_symmetry_equiv_pos_as_xyz
'x, y, z'
'-x, y+1/2, -z+1/2'
'-x, -y, -z'
'x, -y-1/2, z-1/2'

loop_
_atom_site_label
_atom_site_type_symbol
_atom_site_fract_x
_atom_site_fract_y
_atom_site_fract_z
_atom_site_U_iso_or_equiv
_atom_site_adp_type
_atom_site_occupancy
_atom_site_symmetry_multiplicity
_atom_site_calc_flag
_atom_site_refinement_flags
Cd1 Cd 0.728405(17) -0.494552(17) 0.425748(16) 0.04766(8) Uani 1 1 d .
S1 S 0.65817(8) -0.30161(7) 0.51266(8) 0.0753(3) Uani 1 1 d .
S2 S 0.84021(7) -0.66194(8) 0.55940(6) 0.0623(2) Uani 1 1 d .
O1 O 0.75130(19) -0.61546(17) 0.27468(16) 0.0592(5) Uani 1 1 d .
O2 O 0.64487(18) -0.44709(19) 0.24714(16) 0.0588(5) Uani 1 1 d .
N1 N 0.4517(2) -0.3924(2) 0.5751(2) 0.0631(7) Uani 1 1 d .
N2 N 1.0892(2) -0.6033(2) 0.5795(2) 0.0616(7) Uani 1 1 d .
N3 N 0.1910(2) -0.36186(19) 0.17900(17) 0.0477(5) Uani 1 1 d .
H3A H 0.1900 -0.2835 0.1808 0.057 Uiso 1 1 calc R
C1 C 0.5356(3) -0.3569(2) 0.5478(2) 0.0507(7) Uani 1 1 d .
C2 C 0.9859(3) -0.6249(2) 0.5701(2) 0.0466(6) Uani 1 1 d .
C3 C 0.6870(2) -0.5401(2) 0.2123(2) 0.0484(6) Uani 1 1 d .
C4 C 0.6592(3) -0.5610(3) 0.0952(2) 0.0741(9) Uani 1 1 d .
H4A H 0.7215 -0.6130 0.0785 0.111 Uiso 1 1 calc R
H4B H 0.6588 -0.4843 0.0596 0.111 Uiso 1 1 calc R
H4C H 0.5794 -0.5990 0.0725 0.111 Uiso 1 1 calc R
C5 C 0.0802(3) -0.4205(3) 0.1624(2) 0.0575(7) Uani 1 1 d .
C6 C 0.0822(4) -0.5445(3) 0.1610(3) 0.0810(11) Uani 1 1 d .
H6A H 0.0086 -0.5885 0.1491 0.097 Uiso 1 1 calc R
C7 C 0.1952(4) -0.6049(3) 0.1774(3) 0.0855(11) Uani 1 1 d .
H7A H 0.1961 -0.6896 0.1782 0.103 Uiso 1 1 calc R
C8 C 0.3041(3) -0.5441(3) 0.1923(3) 0.0662(8) Uani 1 1 d .
H8A H 0.3787 -0.5862 0.2019 0.079 Uiso 1 1 calc R
C9 C 0.3018(3) -0.4168(2) 0.1929(2) 0.0492(6) Uani 1 1 d .
N4 N 0.4022(2) -0.3479(2) 0.2062(2) 0.0734(8) Uani 1 1 d .
H4D H 0.3956 -0.2699 0.2058 0.088 Uiso 1 1 calc R
H4E H 0.4740 -0.3813 0.2151 0.088 Uiso 1 1 calc R
C10 C -0.0324(3) -0.3431(3) 0.1469(3) 0.0767(10) Uani 1 1 d .
H10A H -0.0086 -0.2588 0.1516 0.115 Uiso 1 1 calc R
H10B H -0.0759 -0.3614 0.2007 0.115 Uiso 1 1 calc R
H10C H -0.0853 -0.3590 0.0784 0.115 Uiso 1 1 calc R

loop_
_atom_site_aniso_label
_atom_site_aniso_U_11
_atom_site_aniso_U_22
_atom_site_aniso_U_33
_atom_site_aniso_U_23
_atom_site_aniso_U_13
_atom_site_aniso_U_12
Cd1 0.03674(12) 0.05109(13) 0.05766(14) -0.00085(9) 0.01617(9) -0.00066(9)
S1 0.0685(5) 0.0547(5) 0.1196(8) -0.0260(5) 0.0562(5) -0.0220(4)
S2 0.0450(4) 0.0739(5) 0.0678(5) 0.0224(4) 0.0127(4) -0.0146(4)
O1 0.0671(13) 0.0465(11) 0.0638(12) 0.0087(9) 0.0152(11) 0.0148(10)
O2 0.0512(12) 0.0574(12) 0.0670(13) -0.0008(10) 0.0123(10) 0.0169(10)
N1 0.0456(14) 0.0615(16) 0.0896(19) -0.0174(13) 0.0307(14) -0.0116(12)
N2 0.0429(14) 0.0591(15) 0.0839(18) 0.0199(13) 0.0169(13) 0.0004(12)
N3 0.0483(13) 0.0391(11) 0.0549(13) 0.0023(10) 0.0108(11) -0.0001(10)
C1 0.0435(15) 0.0435(15) 0.0670(18) -0.0132(13) 0.0167(14) -0.0024(12)
C2 0.0470(17) 0.0439(15) 0.0485(15) 0.0104(12) 0.0104(13) -0.0008(12)
C3 0.0416(15) 0.0428(14) 0.0615(17) 0.0034(13) 0.0132(13) 0.0009(12)
C4 0.082(2) 0.074(2) 0.060(2) -0.0079(17) 0.0063(17) 0.0165(19)
C5 0.0542(18) 0.0643(19) 0.0514(16) 0.0024(14) 0.0074(14) -0.0093(15)
C6 0.070(2) 0.067(2) 0.100(3) -0.005(2) 0.008(2) -0.024(2)
C7 0.103(3) 0.0440(18) 0.109(3) -0.0046(18) 0.023(3) -0.015(2)
C8 0.075(2) 0.0452(16) 0.078(2) 0.0006(15) 0.0170(18) 0.0097(16)
C9 0.0503(16) 0.0428(15) 0.0534(16) 0.0014(12) 0.0099(13) 0.0031(13)
N4 0.0464(15) 0.0503(15) 0.122(2) 0.0042(15) 0.0157(15) 0.0058(12)
C10 0.0465(18) 0.097(3) 0.085(2) 0.009(2) 0.0118(17) 0.0004(18)

loop_
_atom_type_symbol
_atom_type_description
_atom_type_scat_dispersion_real
_atom_type_scat_dispersion_imag
_atom_type_scat_source
C C 0.0033 0.0016 'International Tables Vol C Tables 4.2.6.8 and 6.1.1.4'
H H 0.0000 0.0000 'International Tables Vol C Tables 4.2.6.8 and 6.1.1.4'
N N 0.0061 0.0033 'International Tables Vol C Tables 4.2.6.8 and 6.1.1.4'
O O 0.0106 0.0060 'International Tables Vol C Tables 4.2.6.8 and 6.1.1.4'
S S 0.1246 0.1234 'International Tables Vol C Tables 4.2.6.8 and 6.1.1.4'
Cl Cl 0.1484 0.1585 'International Tables Vol C Tables 4.2.6.8 and 6.1.1.4'
Cd Cd -0.8075 1.2024 'International Tables Vol C Tables 4.2.6.8 and 6.1.1.4'

loop_
_geom_angle_atom_site_label_1
_geom_angle_atom_site_label_2
_geom_angle_atom_site_label_3
_geom_angle
_geom_angle_site_symmetry_1
_geom_angle_site_symmetry_3
N2 Cd1 O2 90.72(8) 3_746 .
N2 Cd1 N1 175.48(9) 3_746 3_646
O2 Cd1 N1 88.57(9) . 3_646
N2 Cd1 O1 88.32(9) 3_746 .
O2 Cd1 O1 54.17(6) . .
N1 Cd1 O1 87.64(8) 3_646 .
N2 Cd1 S1 89.37(7) 3_746 .
O2 Cd1 S1 99.18(5) . .
N1 Cd1 S1 95.15(6) 3_646 .
O1 Cd1 S1 153.20(5) . .
N2 Cd1 S2 93.64(6) 3_746 .
O2 Cd1 S2 145.44(5) . .
N1 Cd1 S2 84.44(7) 3_646 .
O1 Cd1 S2 91.68(5) . .
S1 Cd1 S2 115.11(3) . .
N2 Cd1 C3 89.67(9) 3_746 .
O2 Cd1 C3 26.99(7) . .
N1 Cd1 C3 87.67(9) 3_646 .
O1 Cd1 C3 27.19(7) . .
S1 Cd1 C3 126.14(6) . .
S2 Cd1 C3 118.69(6) . .
C1 S1 Cd1 99.91(10) . .
C2 S2 Cd1 100.68(9) . .
C3 O1 Cd1 90.60(17) . .
C3 O2 Cd1 94.73(16) . .
C1 N1 Cd1 159.2(2) . 3_646
C2 N2 Cd1 162.6(2) . 3_746
C9 N3 C5 125.1(2) . .
N1 C1 S1 177.6(3) . .
N2 C2 S2 177.3(3) . .
O2 C3 O1 120.5(3) . .
O2 C3 C4 119.1(3) . .
O1 C3 C4 120.4(3) . .
O2 C3 Cd1 58.29(14) . .
O1 C3 Cd1 62.22(15) . .
C4 C3 Cd1 177.3(2) . .
N3 C5 C6 117.3(3) . .
N3 C5 C10 116.8(3) . .
C6 C5 C10 125.9(3) . .
C5 C6 C7 119.4(3) . .
C8 C7 C6 122.1(3) . .
C7 C8 C9 118.4(3) . .
N4 C9 N3 118.6(2) . .
N4 C9 C8 123.7(3) . .
N3 C9 C8 117.7(3) . .

loop_
_geom_bond_atom_site_label_1
_geom_bond_atom_site_label_2
_geom_bond_distance
_geom_bond_site_symmetry_2
Cd1 N2 2.307(2) 3_746
Cd1 O2 2.346(2) .
Cd1 N1 2.351(2) 3_646
Cd1 O1 2.432(2) .
Cd1 S1 2.6043(8) .
Cd1 S2 2.6300(8) .
Cd1 C3 2.749(3) .
S1 C1 1.649(3) .
S2 C2 1.641(3) .
O1 C3 1.256(3) .
O2 C3 1.252(3) .
N1 C1 1.141(3) .
N1 Cd1 2.351(2) 3_646
N2 C2 1.150(3) .
N2 Cd1 2.307(2) 3_746
N3 C9 1.344(3) .
N3 C5 1.360(4) .
C3 C4 1.497(4) .
C5 C6 1.361(5) .
C5 C10 1.485(4) .
C6 C7 1.390(5) .
C7 C8 1.354(5) .
C8 C9 1.398(4) .
C9 N4 1.323(4) .
